data_7015784
loop_
_publ_author_name
'Kovalenko, Oleksandr O.'
'Brusylovets, Oleksii A.'
'Kinzhybalo, Vasyl'
'Lis, Tadeusz'
'Brusilovets, Anatolii I.'

_publ_section_title
;
 Reactions of ((i)PrO)3M\\tb M(O(i)Pr)3 (M = Mo, W) with low-coordinate
 phosphorus compounds. Formation of the first four-membered planar
 metallacycles, containing an M\\tb M triple bond.
;
_journal_issue 18
_journal_name_full 'Dalton transactions (Cambridge, England : 2003)'
_journal_page_first 4814
_journal_page_last 4817
_journal_paper_doi 10.1039/c1dt10099h
_journal_volume 40
_journal_year 2011
_chemical_formula_moiety 'C27 H69 Mo2 N2 O6 P Si3'
_chemical_formula_sum 'C27 H69 Mo2 N2 O6 P Si3'
_chemical_formula_weight 824.96
_chemical_name_systematic
;
?
;
_space_group_IT_number 14
_symmetry_cell_setting monoclinic
_symmetry_space_group_name_Hall '-P 2yn'
_symmetry_space_group_name_H-M 'P 1 21/n 1'
_atom_sites_solution_hydrogens geom
_atom_sites_solution_primary direct
_atom_sites_solution_secondary difmap
_audit_creation_method SHELXL-97
_cell_angle_alpha 90.00
_cell_angle_beta 99.96(3)
_cell_angle_gamma 90.00
_cell_formula_units_Z 4
_cell_length_a 11.643(3)
_cell_length_b 16.741(4)
_cell_length_c 21.756(6)
_cell_measurement_reflns_used 17496
_cell_measurement_temperature 100(2)
_cell_measurement_theta_max 26.50
_cell_measurement_theta_min 4.28
_cell_volume 4176.7(19)
_computing_cell_refinement 'CrysAlis RED (Oxford Diffraction, 1995-2003)'
_computing_data_collection 'CrysAlis CCD (Oxford Diffraction, 1995-2003)'
_computing_data_reduction 'CrysAlis RED (Oxford Diffraction, 1995-2003)'
_computing_structure_refinement 'SHELXL-97 (Sheldrick, 1997)'
_computing_structure_solution 'SHELXS-97 (Sheldrick, 1990)'
_diffrn_ambient_temperature 100(2)
_diffrn_measured_fraction_theta_full 0.995
_diffrn_measured_fraction_theta_max 0.995
_diffrn_measurement_device_type
;
'Oxford Xcalibur PX \k-geometry diffractometer with CCD area detector'
;
_diffrn_measurement_method '\w and \f'
_diffrn_radiation_monochromator graphite
_diffrn_radiation_source 'fine-focus sealed tube'
_diffrn_radiation_type MoK\a
_diffrn_radiation_wavelength 0.71073
_diffrn_reflns_av_R_equivalents 0.1081
_diffrn_reflns_av_sigmaI/netI 0.1163
_diffrn_reflns_limit_h_max 14
_diffrn_reflns_limit_h_min -14
_diffrn_reflns_limit_k_max 20
_diffrn_reflns_limit_k_min -21
_diffrn_reflns_limit_l_max 24
_diffrn_reflns_limit_l_min -27
_diffrn_reflns_number 51763
_diffrn_reflns_theta_full 26.50
_diffrn_reflns_theta_max 26.50
_diffrn_reflns_theta_min 4.28
_exptl_absorpt_coefficient_mu 0.759
_exptl_absorpt_correction_T_max 0.969
_exptl_absorpt_correction_T_min 0.868
_exptl_absorpt_correction_type analytical
_exptl_absorpt_process_details
;
CrysAlis RED (Oxford Diffraction, 1995-2003)
;
_exptl_crystal_colour 'red brown'
_exptl_crystal_density_diffrn 1.312
_exptl_crystal_density_method 'not measured'
_exptl_crystal_description plate
_exptl_crystal_F_000 1736
_exptl_crystal_size_max 0.23
_exptl_crystal_size_mid 0.18
_exptl_crystal_size_min 0.05
_refine_diff_density_max 0.76
_refine_diff_density_min -0.56
_refine_diff_density_rms 0.124
_refine_ls_extinction_method none
_refine_ls_goodness_of_fit_ref 1.156
_refine_ls_hydrogen_treatment constr
_refine_ls_matrix_type full
_refine_ls_number_parameters 391
_refine_ls_number_reflns 8632
_refine_ls_number_restraints 0
_refine_ls_restrained_S_all 1.156
_refine_ls_R_factor_all 0.1298
_refine_ls_R_factor_gt 0.0807
_refine_ls_shift/su_max 0.001
_refine_ls_shift/su_mean 0.000
_refine_ls_structure_factor_coef Fsqd
_refine_ls_weighting_details 'calc w=1/[\s^2^(Fo^2^)+(0.038P)^2^] where P=(Fo^2^+2Fc^2^)/3'
_refine_ls_weighting_scheme calc
_refine_ls_wR_factor_gt 0.1104
_refine_ls_wR_factor_ref 0.1238
_reflns_number_gt 6314
_reflns_number_total 8632
_reflns_threshold_expression >2sigma(I)
_cod_data_source_file c1dt10099h.txt
_cod_data_source_block anat3abs
_cod_original_sg_symbol_H-M 'P 21/n'
_cod_database_code 7015784

loop_
_symmetry_equiv_pos_as_xyz
'x, y, z'
'-x+1/2, y+1/2, -z+1/2'
'-x, -y, -z'
'x-1/2, -y-1/2, z-1/2'

loop_
_atom_site_label
_atom_site_type_symbol
_atom_site_fract_x
_atom_site_fract_y
_atom_site_fract_z
_atom_site_U_iso_or_equiv
_atom_site_adp_type
_atom_site_occupancy
_atom_site_symmetry_multiplicity
_atom_site_calc_flag
_atom_site_refinement_flags
_atom_site_disorder_assembly
_atom_site_disorder_group
Mo1 Mo 0.53588(4) 0.32192(3) 0.23712(2) 0.01475(14) Uani 1 1 d . . .
Mo2 Mo 0.41922(4) 0.21316(3) 0.21999(2) 0.01526(14) Uani 1 1 d . . .
P P 0.54947(13) 0.25924(8) 0.12841(7) 0.0153(3) Uani 1 1 d . . .
N1 N 0.4597(4) 0.1845(3) 0.1365(2) 0.0148(10) Uani 1 1 d . . .
Si1 Si 0.38176(15) 0.11105(9) 0.08815(8) 0.0210(4) Uani 1 1 d . . .
C1 C 0.4266(6) 0.0088(3) 0.1168(3) 0.0328(17) Uani 1 1 d . . .
H1A H 0.5084 -0.0001 0.1132 0.049 Uiso 1 1 calc R . .
H1B H 0.3775 -0.0309 0.0916 0.049 Uiso 1 1 calc R . .
H1C H 0.4176 0.0037 0.1605 0.049 Uiso 1 1 calc R . .
C2 C 0.4071(6) 0.1227(4) 0.0071(3) 0.0274(15) Uani 1 1 d . . .
H2A H 0.4910 0.1208 0.0065 0.041 Uiso 1 1 calc R . .
H2B H 0.3757 0.1742 -0.0095 0.041 Uiso 1 1 calc R . .
H2C H 0.3680 0.0794 -0.0187 0.041 Uiso 1 1 calc R . .
C3 C 0.2247(5) 0.1214(4) 0.0931(3) 0.0280(16) Uani 1 1 d . . .
H3A H 0.2135 0.1116 0.1360 0.042 Uiso 1 1 calc R . .
H3B H 0.1793 0.0825 0.0652 0.042 Uiso 1 1 calc R . .
H3C H 0.1984 0.1755 0.0805 0.042 Uiso 1 1 calc R . .
N2 N 0.6734(4) 0.2246(3) 0.1065(2) 0.0174(11) Uani 1 1 d . . .
Si2 Si 0.75242(15) 0.14025(9) 0.14007(8) 0.0215(4) Uani 1 1 d . . .
C4 C 0.6909(5) 0.0962(3) 0.2056(3) 0.0240(15) Uani 1 1 d . . .
H4A H 0.6905 0.1366 0.2382 0.036 Uiso 1 1 calc R . .
H4B H 0.7388 0.0507 0.2229 0.036 Uiso 1 1 calc R . .
H4C H 0.6110 0.0782 0.1904 0.036 Uiso 1 1 calc R . .
C5 C 0.9075(5) 0.1629(3) 0.1748(3) 0.0266(15) Uani 1 1 d . . .
H5A H 0.9115 0.2148 0.1960 0.040 Uiso 1 1 calc R . .
H5B H 0.9547 0.1647 0.1417 0.040 Uiso 1 1 calc R . .
H5C H 0.9375 0.1212 0.2050 0.040 Uiso 1 1 calc R . .
C6 C 0.7500(6) 0.0632(4) 0.0774(3) 0.0331(17) Uani 1 1 d . . .
H6A H 0.7912 0.0838 0.0451 0.050 Uiso 1 1 calc R . .
H6B H 0.6690 0.0512 0.0589 0.050 Uiso 1 1 calc R . .
H6C H 0.7885 0.0145 0.0955 0.050 Uiso 1 1 calc R . .
Si3 Si 0.72721(15) 0.27923(10) 0.04713(8) 0.0215(4) Uani 1 1 d . . .
C7 C 0.7317(6) 0.3883(3) 0.0642(3) 0.0256(15) Uani 1 1 d . . .
H7A H 0.6562 0.4054 0.0738 0.038 Uiso 1 1 calc R . .
H7B H 0.7480 0.4177 0.0277 0.038 Uiso 1 1 calc R . .
H7C H 0.7931 0.3993 0.1000 0.038 Uiso 1 1 calc R . .
C8 C 0.8828(5) 0.2550(4) 0.0444(3) 0.0328(16) Uani 1 1 d . . .
H8A H 0.9321 0.2730 0.0831 0.049 Uiso 1 1 calc R . .
H8B H 0.9067 0.2822 0.0087 0.049 Uiso 1 1 calc R . .
H8C H 0.8914 0.1972 0.0400 0.049 Uiso 1 1 calc R . .
C9 C 0.6497(6) 0.2548(4) -0.0331(3) 0.0324(16) Uani 1 1 d . . .
H9A H 0.5657 0.2627 -0.0353 0.049 Uiso 1 1 calc R . .
H9B H 0.6649 0.1990 -0.0427 0.049 Uiso 1 1 calc R . .
H9C H 0.6779 0.2898 -0.0634 0.049 Uiso 1 1 calc R . .
O1 O 0.6892(3) 0.2758(2) 0.26422(17) 0.0198(9) Uani 1 1 d . . .
C10 C 0.8364(6) 0.3733(4) 0.2525(3) 0.0301(16) Uani 1 1 d . . .
H10A H 0.7788 0.4096 0.2291 0.045 Uiso 1 1 calc R . .
H10B H 0.8665 0.3374 0.2234 0.045 Uiso 1 1 calc R . .
H10C H 0.9008 0.4044 0.2758 0.045 Uiso 1 1 calc R . .
C11 C 0.7798(5) 0.3249(4) 0.2972(3) 0.0249(14) Uani 1 1 d . . .
H11 H 0.7436 0.3629 0.3238 0.030 Uiso 1 1 calc R . .
C12 C 0.8622(6) 0.2720(4) 0.3399(3) 0.0347(17) Uani 1 1 d . . .
H12A H 0.8189 0.2426 0.3675 0.052 Uiso 1 1 calc R . .
H12B H 0.9224 0.3048 0.3651 0.052 Uiso 1 1 calc R . .
H12C H 0.8991 0.2341 0.3150 0.052 Uiso 1 1 calc R . .
O2 O 0.5327(3) 0.3724(2) 0.31683(17) 0.0213(10) Uani 1 1 d . . .
C13 C 0.5822(5) 0.3374(4) 0.4249(3) 0.0271(15) Uani 1 1 d . . .
H13A H 0.6271 0.2918 0.4137 0.041 Uiso 1 1 calc R . .
H13B H 0.5487 0.3242 0.4620 0.041 Uiso 1 1 calc R . .
H13C H 0.6336 0.3839 0.4338 0.041 Uiso 1 1 calc R . .
C14 C 0.4851(5) 0.3567(4) 0.3711(3) 0.0230(14) Uani 1 1 d . . .
H14 H 0.4316 0.3096 0.3632 0.028 Uiso 1 1 calc R . .
C15 C 0.4160(6) 0.4286(4) 0.3860(3) 0.0381(18) Uani 1 1 d . . .
H15A H 0.3588 0.4431 0.3491 0.057 Uiso 1 1 calc R . .
H15B H 0.4691 0.4736 0.3978 0.057 Uiso 1 1 calc R . .
H15C H 0.3755 0.4158 0.4206 0.057 Uiso 1 1 calc R . .
O3 O 0.4404(3) 0.4057(2) 0.19188(17) 0.0191(9) Uani 1 1 d . . .
C16 C 0.5427(7) 0.5244(4) 0.1672(3) 0.043(2) Uani 1 1 d . . .
H16A H 0.6166 0.4950 0.1740 0.064 Uiso 1 1 calc R . .
H16B H 0.5574 0.5806 0.1786 0.064 Uiso 1 1 calc R . .
H16C H 0.5065 0.5207 0.1232 0.064 Uiso 1 1 calc R . .
C17 C 0.4624(5) 0.4890(3) 0.2070(3) 0.0226(14) Uani 1 1 d . . .
H17 H 0.5005 0.4930 0.2518 0.027 Uiso 1 1 calc R . .
C18 C 0.3475(7) 0.5308(4) 0.1989(5) 0.077(3) Uani 1 1 d . . .
H18A H 0.2993 0.5070 0.2268 0.116 Uiso 1 1 calc R . .
H18B H 0.3078 0.5254 0.1556 0.116 Uiso 1 1 calc R . .
H18C H 0.3599 0.5876 0.2091 0.116 Uiso 1 1 calc R . .
O4 O 0.4629(3) 0.1393(2) 0.28549(17) 0.0181(9) Uani 1 1 d . . .
C19 C 0.6040(6) 0.0596(4) 0.3521(3) 0.0331(17) Uani 1 1 d . . .
H19A H 0.6564 0.0615 0.3214 0.050 Uiso 1 1 calc R . .
H19B H 0.5528 0.0129 0.3439 0.050 Uiso 1 1 calc R . .
H19C H 0.6501 0.0557 0.3941 0.050 Uiso 1 1 calc R . .
C20 C 0.5311(5) 0.1345(3) 0.3471(3) 0.0210(14) Uani 1 1 d . . .
H20 H 0.5835 0.1821 0.3547 0.025 Uiso 1 1 calc R . .
C21 C 0.4501(6) 0.1339(4) 0.3937(3) 0.043(2) Uani 1 1 d . . .
H21A H 0.4021 0.1823 0.3887 0.064 Uiso 1 1 calc R . .
H21B H 0.4956 0.1321 0.4360 0.064 Uiso 1 1 calc R . .
H21C H 0.3996 0.0867 0.3868 0.064 Uiso 1 1 calc R . .
O5 O 0.2691(3) 0.2536(2) 0.22018(17) 0.0197(9) Uani 1 1 d . . .
C22 C 0.1329(5) 0.3609(4) 0.1932(3) 0.0323(16) Uani 1 1 d . . .
H22A H 0.1727 0.3757 0.1587 0.048 Uiso 1 1 calc R . .
H22B H 0.0989 0.4087 0.2089 0.048 Uiso 1 1 calc R . .
H22C H 0.0708 0.3224 0.1784 0.048 Uiso 1 1 calc R . .
C23 C 0.2196(5) 0.3236(4) 0.2452(3) 0.0222(14) Uani 1 1 d . . .
H23 H 0.2832 0.3628 0.2600 0.027 Uiso 1 1 calc R . .
C24 C 0.1649(5) 0.2971(4) 0.2994(3) 0.0293(16) Uani 1 1 d . . .
H24A H 0.2239 0.2709 0.3305 0.044 Uiso 1 1 calc R . .
H24B H 0.1016 0.2595 0.2848 0.044 Uiso 1 1 calc R . .
H24C H 0.1337 0.3436 0.3183 0.044 Uiso 1 1 calc R . .
O6 O 0.4980(3) 0.3004(2) 0.06203(17) 0.0190(9) Uani 1 1 d . . .
C25 C 0.2897(5) 0.3332(4) 0.0543(3) 0.0308(16) Uani 1 1 d . . .
H25A H 0.2895 0.3100 0.0956 0.046 Uiso 1 1 calc R . .
H25B H 0.2682 0.2922 0.0222 0.046 Uiso 1 1 calc R . .
H25C H 0.2334 0.3772 0.0472 0.046 Uiso 1 1 calc R . .
C26 C 0.4106(5) 0.3647(3) 0.0508(3) 0.0224(14) Uani 1 1 d . . .
H26 H 0.4316 0.4076 0.0827 0.027 Uiso 1 1 calc R . .
C27 C 0.4180(6) 0.3975(4) -0.0132(3) 0.0339(17) Uani 1 1 d . . .
H27A H 0.4981 0.4148 -0.0142 0.051 Uiso 1 1 calc R . .
H27B H 0.3651 0.4432 -0.0222 0.051 Uiso 1 1 calc R . .
H27C H 0.3956 0.3559 -0.0446 0.051 Uiso 1 1 calc R . .

loop_
_atom_site_aniso_label
_atom_site_aniso_U_11
_atom_site_aniso_U_22
_atom_site_aniso_U_33
_atom_site_aniso_U_23
_atom_site_aniso_U_13
_atom_site_aniso_U_12
Mo1 0.0155(3) 0.0135(3) 0.0150(3) -0.0006(2) 0.0018(2) -0.0001(2)
Mo2 0.0152(3) 0.0144(3) 0.0163(3) 0.0011(2) 0.0032(2) -0.0003(2)
P 0.0165(9) 0.0128(8) 0.0167(8) -0.0012(6) 0.0030(7) -0.0021(6)
N1 0.017(3) 0.016(3) 0.013(2) 0.002(2) 0.006(2) 0.0008(19)
Si1 0.0243(10) 0.0160(9) 0.0219(10) -0.0023(7) 0.0017(8) -0.0057(7)
C1 0.030(4) 0.020(4) 0.048(4) -0.006(3) 0.004(3) -0.010(3)
C2 0.028(4) 0.027(4) 0.024(4) -0.008(3) -0.003(3) -0.006(3)
C3 0.030(4) 0.028(4) 0.025(4) 0.000(3) -0.001(3) -0.007(3)
N2 0.018(3) 0.017(3) 0.018(3) -0.002(2) 0.005(2) -0.001(2)
Si2 0.0219(10) 0.0152(9) 0.0282(10) -0.0001(7) 0.0068(8) 0.0018(7)
C4 0.018(4) 0.015(3) 0.038(4) 0.005(3) 0.005(3) -0.002(2)
C5 0.030(4) 0.017(4) 0.034(4) 0.004(3) 0.009(3) 0.002(3)
C6 0.036(4) 0.023(4) 0.043(4) -0.007(3) 0.013(4) 0.004(3)
Si3 0.0249(10) 0.0243(10) 0.0168(9) -0.0012(7) 0.0080(8) -0.0051(7)
C7 0.029(4) 0.024(4) 0.024(4) 0.004(3) 0.007(3) -0.009(3)
C8 0.037(4) 0.036(4) 0.030(4) 0.008(3) 0.017(3) -0.004(3)
C9 0.041(4) 0.031(4) 0.028(4) -0.005(3) 0.016(3) -0.006(3)
O1 0.012(2) 0.024(2) 0.021(2) 0.0004(18) -0.0028(18) 0.0007(17)
C10 0.026(4) 0.024(4) 0.040(4) 0.001(3) 0.005(3) -0.004(3)
C11 0.016(3) 0.030(4) 0.026(4) -0.006(3) -0.003(3) 0.000(3)
C12 0.023(4) 0.047(5) 0.031(4) 0.005(3) -0.003(3) 0.000(3)
O2 0.027(3) 0.022(2) 0.014(2) -0.0023(17) 0.0004(19) -0.0008(18)
C13 0.033(4) 0.029(4) 0.020(3) 0.000(3) 0.005(3) -0.011(3)
C14 0.021(4) 0.025(4) 0.023(4) -0.003(3) 0.005(3) 0.000(3)
C15 0.028(4) 0.051(5) 0.034(4) -0.012(3) 0.004(3) 0.006(3)
O3 0.021(2) 0.011(2) 0.024(2) 0.0013(17) -0.0024(19) 0.0029(16)
C16 0.066(6) 0.020(4) 0.045(5) -0.010(3) 0.019(4) -0.020(3)
C17 0.032(4) 0.009(3) 0.026(4) -0.001(3) 0.003(3) 0.001(3)
C18 0.055(6) 0.014(4) 0.167(10) -0.013(5) 0.030(6) -0.002(4)
O4 0.025(2) 0.015(2) 0.016(2) 0.0052(16) 0.0075(19) -0.0001(17)
C19 0.037(4) 0.036(4) 0.027(4) 0.008(3) 0.006(3) 0.011(3)
C20 0.029(4) 0.019(3) 0.013(3) 0.002(2) -0.003(3) 0.002(3)
C21 0.054(5) 0.047(5) 0.030(4) 0.017(3) 0.015(4) 0.023(4)
O5 0.017(2) 0.018(2) 0.023(2) -0.0031(17) 0.0028(18) 0.0009(17)
C22 0.022(4) 0.037(4) 0.038(4) 0.007(3) 0.004(3) 0.008(3)
C23 0.018(3) 0.029(4) 0.021(3) -0.006(3) 0.005(3) 0.000(3)
C24 0.024(4) 0.036(4) 0.029(4) -0.002(3) 0.009(3) 0.007(3)
O6 0.021(2) 0.017(2) 0.018(2) 0.0025(16) 0.0029(19) -0.0006(17)
C25 0.029(4) 0.030(4) 0.031(4) 0.014(3) 0.002(3) 0.009(3)
C26 0.032(4) 0.013(3) 0.020(3) -0.001(3) -0.002(3) 0.003(3)
C27 0.042(5) 0.026(4) 0.031(4) 0.012(3) -0.001(3) -0.001(3)

loop_
_atom_type_symbol
_atom_type_description
_atom_type_scat_dispersion_real
_atom_type_scat_dispersion_imag
_atom_type_scat_source
C C 0.0033 0.0016 'International Tables Vol C Tables 4.2.6.8 and 6.1.1.4'
H H 0.0000 0.0000 'International Tables Vol C Tables 4.2.6.8 and 6.1.1.4'
N N 0.0061 0.0033 'International Tables Vol C Tables 4.2.6.8 and 6.1.1.4'
O O 0.0106 0.0060 'International Tables Vol C Tables 4.2.6.8 and 6.1.1.4'
Si Si 0.0817 0.0704 'International Tables Vol C Tables 4.2.6.8 and 6.1.1.4'
P P 0.1023 0.0942 'International Tables Vol C Tables 4.2.6.8 and 6.1.1.4'
Mo Mo -1.6832 0.6857 'International Tables Vol C Tables 4.2.6.8 and 6.1.1.4'

loop_
_geom_angle_atom_site_label_1
_geom_angle_atom_site_label_2
_geom_angle_atom_site_label_3
_geom_angle
_geom_angle_site_symmetry_1
_geom_angle_site_symmetry_3
_geom_angle_publ_flag
O2 Mo1 O1 93.48(16) . . ?
O2 Mo1 O3 92.33(16) . . ?
O1 Mo1 O3 148.70(16) . . ?
O2 Mo1 Mo2 113.23(12) . . ?
O1 Mo1 Mo2 102.95(11) . . ?
O3 Mo1 Mo2 102.87(11) . . ?
O2 Mo1 P 176.81(12) . . ?
O1 Mo1 P 85.34(12) . . ?
O3 Mo1 P 87.16(12) . . ?
Mo2 Mo1 P 69.94(4) . . ?
O5 Mo2 O4 111.34(16) . . ?
O5 Mo2 N1 116.88(17) . . ?
O4 Mo2 N1 116.78(17) . . ?
O5 Mo2 Mo1 104.02(11) . . ?
O4 Mo2 Mo1 109.07(12) . . ?
N1 Mo2 Mo1 96.48(13) . . ?
O5 Mo2 P 121.31(12) . . ?
O4 Mo2 P 127.33(12) . . ?
Mo1 Mo2 P 60.94(4) . . ?
O6 P N1 105.8(2) . . ?
O6 P N2 95.5(2) . . ?
N1 P N2 110.7(2) . . ?
O6 P Mo1 124.38(15) . . ?
N1 P Mo1 93.98(16) . . ?
N2 P Mo1 125.28(17) . . ?
O6 P Mo2 125.94(16) . . ?
N2 P Mo2 133.94(17) . . ?
Mo1 P Mo2 49.12(3) . . ?
P N1 Si1 137.0(3) . . ?
P N1 Mo2 99.5(2) . . ?
Si1 N1 Mo2 121.8(2) . . ?
N1 Si1 C2 110.1(2) . . ?
N1 Si1 C3 108.1(2) . . ?
C2 Si1 C3 111.5(3) . . ?
N1 Si1 C1 110.8(3) . . ?
C2 Si1 C1 109.5(3) . . ?
C3 Si1 C1 106.7(3) . . ?
Si1 C1 H1A 109.5 . . ?
Si1 C1 H1B 109.5 . . ?
H1A C1 H1B 109.5 . . ?
Si1 C1 H1C 109.5 . . ?
H1A C1 H1C 109.5 . . ?
H1B C1 H1C 109.5 . . ?
Si1 C2 H2A 109.5 . . ?
Si1 C2 H2B 109.5 . . ?
H2A C2 H2B 109.5 . . ?
Si1 C2 H2C 109.5 . . ?
H2A C2 H2C 109.5 . . ?
H2B C2 H2C 109.5 . . ?
Si1 C3 H3A 109.5 . . ?
Si1 C3 H3B 109.5 . . ?
H3A C3 H3B 109.5 . . ?
Si1 C3 H3C 109.5 . . ?
H3A C3 H3C 109.5 . . ?
H3B C3 H3C 109.5 . . ?
P N2 Si2 124.2(3) . . ?
P N2 Si3 116.8(3) . . ?
Si2 N2 Si3 119.0(3) . . ?
N2 Si2 C4 113.0(2) . . ?
N2 Si2 C5 113.6(2) . . ?
C4 Si2 C5 104.1(3) . . ?
N2 Si2 C6 107.9(3) . . ?
C4 Si2 C6 109.1(3) . . ?
C5 Si2 C6 109.0(3) . . ?
Si2 C4 H4A 109.5 . . ?
Si2 C4 H4B 109.5 . . ?
H4A C4 H4B 109.5 . . ?
Si2 C4 H4C 109.5 . . ?
H4A C4 H4C 109.5 . . ?
H4B C4 H4C 109.5 . . ?
Si2 C5 H5A 109.5 . . ?
Si2 C5 H5B 109.5 . . ?
H5A C5 H5B 109.5 . . ?
Si2 C5 H5C 109.5 . . ?
H5A C5 H5C 109.5 . . ?
H5B C5 H5C 109.5 . . ?
Si2 C6 H6A 109.5 . . ?
Si2 C6 H6B 109.5 . . ?
H6A C6 H6B 109.5 . . ?
Si2 C6 H6C 109.5 . . ?
H6A C6 H6C 109.5 . . ?
H6B C6 H6C 109.5 . . ?
N2 Si3 C7 111.1(2) . . ?
N2 Si3 C9 113.1(3) . . ?
C7 Si3 C9 113.2(3) . . ?
N2 Si3 C8 112.1(3) . . ?
C7 Si3 C8 103.0(3) . . ?
C9 Si3 C8 103.7(3) . . ?
Si3 C7 H7A 109.5 . . ?
Si3 C7 H7B 109.5 . . ?
H7A C7 H7B 109.5 . . ?
Si3 C7 H7C 109.5 . . ?
H7A C7 H7C 109.5 . . ?
H7B C7 H7C 109.5 . . ?
Si3 C8 H8A 109.5 . . ?
Si3 C8 H8B 109.5 . . ?
H8A C8 H8B 109.5 . . ?
Si3 C8 H8C 109.5 . . ?
H8A C8 H8C 109.5 . . ?
H8B C8 H8C 109.5 . . ?
Si3 C9 H9A 109.5 . . ?
Si3 C9 H9B 109.5 . . ?
H9A C9 H9B 109.5 . . ?
Si3 C9 H9C 109.5 . . ?
H9A C9 H9C 109.5 . . ?
H9B C9 H9C 109.5 . . ?
C11 O1 Mo1 118.9(3) . . ?
C11 C10 H10A 109.5 . . ?
C11 C10 H10B 109.5 . . ?
H10A C10 H10B 109.5 . . ?
C11 C10 H10C 109.5 . . ?
H10A C10 H10C 109.5 . . ?
H10B C10 H10C 109.5 . . ?
O1 C11 C10 110.7(5) . . ?
O1 C11 C12 107.9(5) . . ?
C10 C11 C12 114.4(5) . . ?
O1 C11 H11 107.9 . . ?
C10 C11 H11 107.9 . . ?
C12 C11 H11 107.9 . . ?
C11 C12 H12A 109.5 . . ?
C11 C12 H12B 109.5 . . ?
H12A C12 H12B 109.5 . . ?
C11 C12 H12C 109.5 . . ?
H12A C12 H12C 109.5 . . ?
H12B C12 H12C 109.5 . . ?
C14 O2 Mo1 137.7(3) . . ?
C14 C13 H13A 109.5 . . ?
C14 C13 H13B 109.5 . . ?
H13A C13 H13B 109.5 . . ?
C14 C13 H13C 109.5 . . ?
H13A C13 H13C 109.5 . . ?
H13B C13 H13C 109.5 . . ?
O2 C14 C13 109.7(5) . . ?
O2 C14 C15 109.2(5) . . ?
C13 C14 C15 110.9(5) . . ?
O2 C14 H14 109.0 . . ?
C13 C14 H14 109.0 . . ?
C15 C14 H14 109.0 . . ?
C14 C15 H15A 109.5 . . ?
C14 C15 H15B 109.5 . . ?
H15A C15 H15B 109.5 . . ?
C14 C15 H15C 109.5 . . ?
H15A C15 H15C 109.5 . . ?
H15B C15 H15C 109.5 . . ?
C17 O3 Mo1 121.1(3) . . ?
C17 C16 H16A 109.5 . . ?
C17 C16 H16B 109.5 . . ?
H16A C16 H16B 109.5 . . ?
C17 C16 H16C 109.5 . . ?
H16A C16 H16C 109.5 . . ?
H16B C16 H16C 109.5 . . ?
O3 C17 C18 107.8(5) . . ?
O3 C17 C16 110.7(5) . . ?
C18 C17 C16 112.4(6) . . ?
O3 C17 H17 108.6 . . ?
C18 C17 H17 108.6 . . ?
C16 C17 H17 108.6 . . ?
C17 C18 H18A 109.5 . . ?
C17 C18 H18B 109.5 . . ?
H18A C18 H18B 109.5 . . ?
C17 C18 H18C 109.5 . . ?
H18A C18 H18C 109.5 . . ?
H18B C18 H18C 109.5 . . ?
C20 O4 Mo2 140.7(3) . . ?
C20 C19 H19A 109.5 . . ?
C20 C19 H19B 109.5 . . ?
H19A C19 H19B 109.5 . . ?
C20 C19 H19C 109.5 . . ?
H19A C19 H19C 109.5 . . ?
H19B C19 H19C 109.5 . . ?
O4 C20 C21 108.6(5) . . ?
O4 C20 C19 109.1(5) . . ?
C21 C20 C19 111.0(5) . . ?
O4 C20 H20 109.4 . . ?
C21 C20 H20 109.4 . . ?
C19 C20 H20 109.4 . . ?
C20 C21 H21A 109.5 . . ?
C20 C21 H21B 109.5 . . ?
H21A C21 H21B 109.5 . . ?
C20 C21 H21C 109.5 . . ?
H21A C21 H21C 109.5 . . ?
H21B C21 H21C 109.5 . . ?
C23 O5 Mo2 136.3(3) . . ?
C23 C22 H22A 109.5 . . ?
C23 C22 H22B 109.5 . . ?
H22A C22 H22B 109.5 . . ?
C23 C22 H22C 109.5 . . ?
H22A C22 H22C 109.5 . . ?
H22B C22 H22C 109.5 . . ?
O5 C23 C24 107.8(5) . . ?
O5 C23 C22 108.0(5) . . ?
C24 C23 C22 112.9(5) . . ?
O5 C23 H23 109.3 . . ?
C24 C23 H23 109.3 . . ?
C22 C23 H23 109.3 . . ?
C23 C24 H24A 109.5 . . ?
C23 C24 H24B 109.5 . . ?
H24A C24 H24B 109.5 . . ?
C23 C24 H24C 109.5 . . ?
H24A C24 H24C 109.5 . . ?
H24B C24 H24C 109.5 . . ?
C26 O6 P 126.7(3) . . ?
C26 C25 H25A 109.5 . . ?
C26 C25 H25B 109.5 . . ?
H25A C25 H25B 109.5 . . ?
C26 C25 H25C 109.5 . . ?
H25A C25 H25C 109.5 . . ?
H25B C25 H25C 109.5 . . ?
O6 C26 C27 105.8(5) . . ?
O6 C26 C25 111.0(4) . . ?
C27 C26 C25 111.9(5) . . ?
O6 C26 H26 109.4 . . ?
C27 C26 H26 109.4 . . ?
C25 C26 H26 109.4 . . ?
C26 C27 H27A 109.5 . . ?
C26 C27 H27B 109.5 . . ?
H27A C27 H27B 109.5 . . ?
C26 C27 H27C 109.5 . . ?
H27A C27 H27C 109.5 . . ?
H27B C27 H27C 109.5 . . ?

loop_
_geom_bond_atom_site_label_1
_geom_bond_atom_site_label_2
_geom_bond_distance
_geom_bond_site_symmetry_2
_geom_bond_publ_flag
Mo1 O2 1.935(4) . ?
Mo1 O1 1.940(4) . ?
Mo1 O3 1.948(4) . ?
Mo1 Mo2 2.2636(8) . ?
Mo1 P 2.6171(17) . ?
Mo2 O5 1.875(4) . ?
Mo2 O4 1.888(4) . ?
Mo2 N1 2.013(4) . ?
Mo2 P 2.8124(17) . ?
P O6 1.619(4) . ?
P N1 1.659(5) . ?
P N2 1.698(5) . ?
N1 Si1 1.764(5) . ?
Si1 C2 1.847(6) . ?
Si1 C3 1.858(6) . ?
Si1 C1 1.864(6) . ?
C1 H1A 0.9800 . ?
C1 H1B 0.9800 . ?
C1 H1C 0.9800 . ?
C2 H2A 0.9800 . ?
C2 H2B 0.9800 . ?
C2 H2C 0.9800 . ?
C3 H3A 0.9800 . ?
C3 H3B 0.9800 . ?
C3 H3C 0.9800 . ?
N2 Si2 1.773(5) . ?
N2 Si3 1.782(5) . ?
Si2 C4 1.855(6) . ?
Si2 C5 1.872(6) . ?
Si2 C6 1.873(6) . ?
C4 H4A 0.9800 . ?
C4 H4B 0.9800 . ?
C4 H4C 0.9800 . ?
C5 H5A 0.9800 . ?
C5 H5B 0.9800 . ?
C5 H5C 0.9800 . ?
C6 H6A 0.9800 . ?
C6 H6B 0.9800 . ?
C6 H6C 0.9800 . ?
Si3 C7 1.863(6) . ?
Si3 C9 1.866(6) . ?
Si3 C8 1.868(6) . ?
C7 H7A 0.9800 . ?
C7 H7B 0.9800 . ?
C7 H7C 0.9800 . ?
C8 H8A 0.9800 . ?
C8 H8B 0.9800 . ?
C8 H8C 0.9800 . ?
C9 H9A 0.9800 . ?
C9 H9B 0.9800 . ?
C9 H9C 0.9800 . ?
O1 C11 1.430(7) . ?
C10 C11 1.502(8) . ?
C10 H10A 0.9800 . ?
C10 H10B 0.9800 . ?
C10 H10C 0.9800 . ?
C11 C12 1.503(8) . ?
C11 H11 1.0000 . ?
C12 H12A 0.9800 . ?
C12 H12B 0.9800 . ?
C12 H12C 0.9800 . ?
O2 C14 1.413(7) . ?
C13 C14 1.514(8) . ?
C13 H13A 0.9800 . ?
C13 H13B 0.9800 . ?
C13 H13C 0.9800 . ?
C14 C15 1.515(8) . ?
C14 H14 1.0000 . ?
C15 H15A 0.9800 . ?
C15 H15B 0.9800 . ?
C15 H15C 0.9800 . ?
O3 C17 1.444(6) . ?
C16 C17 1.502(8) . ?
C16 H16A 0.9800 . ?
C16 H16B 0.9800 . ?
C16 H16C 0.9800 . ?
C17 C18 1.494(9) . ?
C17 H17 1.0000 . ?
C18 H18A 0.9800 . ?
C18 H18B 0.9800 . ?
C18 H18C 0.9800 . ?
O4 C20 1.437(6) . ?
C19 C20 1.507(8) . ?
C19 H19A 0.9800 . ?
C19 H19B 0.9800 . ?
C19 H19C 0.9800 . ?
C20 C21 1.500(9) . ?
C20 H20 1.0000 . ?
C21 H21A 0.9800 . ?
C21 H21B 0.9800 . ?
C21 H21C 0.9800 . ?
O5 C23 1.453(6) . ?
C22 C23 1.514(8) . ?
C22 H22A 0.9800 . ?
C22 H22B 0.9800 . ?
C22 H22C 0.9800 . ?
C23 C24 1.501(8) . ?
C23 H23 1.0000 . ?
C24 H24A 0.9800 . ?
C24 H24B 0.9800 . ?
C24 H24C 0.9800 . ?
O6 C26 1.472(6) . ?
C25 C26 1.517(8) . ?
C25 H25A 0.9800 . ?
C25 H25B 0.9800 . ?
C25 H25C 0.9800 . ?
C26 C27 1.513(8) . ?
C26 H26 1.0000 . ?
C27 H27A 0.9800 . ?
C27 H27B 0.9800 . ?
C27 H27C 0.9800 . ?

loop_
_geom_torsion_atom_site_label_1
_geom_torsion_atom_site_label_2
_geom_torsion_atom_site_label_3
_geom_torsion_atom_site_label_4
_geom_torsion
_geom_torsion_site_symmetry_1
_geom_torsion_site_symmetry_2
_geom_torsion_site_symmetry_3
_geom_torsion_site_symmetry_4
_geom_torsion_publ_flag
O1 Mo1 Mo2 O5 161.65(17) . . . . ?
O3 Mo1 Mo2 O5 -36.19(17) . . . . ?
P Mo1 Mo2 O5 -118.29(13) . . . . ?
O1 Mo1 Mo2 O4 42.75(17) . . . . ?
O3 Mo1 Mo2 O4 -155.09(17) . . . . ?
P Mo1 Mo2 O4 122.81(13) . . . . ?
O1 Mo1 Mo2 N1 -78.52(17) . . . . ?
O3 Mo1 Mo2 N1 83.64(17) . . . . ?
P Mo1 Mo2 N1 1.54(13) . . . . ?
O1 Mo1 Mo2 P -80.06(12) . . . . ?
O3 Mo1 Mo2 P 82.10(12) . . . . ?
O1 Mo1 P O6 -144.0(2) . . . . ?
O3 Mo1 P O6 5.6(2) . . . . ?
Mo2 Mo1 P O6 110.38(19) . . . . ?
O1 Mo1 P N1 103.75(19) . . . . ?
O3 Mo1 P N1 -106.66(19) . . . . ?
Mo2 Mo1 P N1 -1.86(16) . . . . ?
O1 Mo1 P N2 -15.2(2) . . . . ?
O3 Mo1 P N2 134.4(2) . . . . ?
Mo2 Mo1 P N2 -120.8(2) . . . . ?
O1 Mo1 P Mo2 105.61(11) . . . . ?
O3 Mo1 P Mo2 -104.80(11) . . . . ?
O6 P N1 Si1 39.3(4) . . . . ?
N2 P N1 Si1 -63.0(4) . . . . ?
Mo1 P N1 Si1 166.8(4) . . . . ?
Mo2 P N1 Si1 164.8(5) . . . . ?
O6 P N1 Mo2 -125.5(2) . . . . ?
N2 P N1 Mo2 132.2(2) . . . . ?
Mo1 P N1 Mo2 1.99(17) . . . . ?
O5 Mo2 N1 P 107.0(2) . . . . ?
O4 Mo2 N1 P -117.5(2) . . . . ?
Mo1 Mo2 N1 P -2.31(19) . . . . ?
O5 Mo2 N1 Si1 -60.8(3) . . . . ?
O4 Mo2 N1 Si1 74.7(3) . . . . ?
Mo1 Mo2 N1 Si1 -170.1(2) . . . . ?
P Mo2 N1 Si1 -167.8(4) . . . . ?
P N1 Si1 C2 -0.9(5) . . . . ?
Mo2 N1 Si1 C2 161.3(3) . . . . ?
P N1 Si1 C3 -122.9(4) . . . . ?
Mo2 N1 Si1 C3 39.3(3) . . . . ?
P N1 Si1 C1 120.4(4) . . . . ?
Mo2 N1 Si1 C1 -77.3(4) . . . . ?
O6 P N2 Si2 -153.7(3) . . . . ?
N1 P N2 Si2 -44.5(4) . . . . ?
Mo1 P N2 Si2 66.5(3) . . . . ?
Mo2 P N2 Si2 2.1(4) . . . . ?
O6 P N2 Si3 27.8(3) . . . . ?
N1 P N2 Si3 137.0(3) . . . . ?
Mo1 P N2 Si3 -112.0(2) . . . . ?
Mo2 P N2 Si3 -176.42(12) . . . . ?
P N2 Si2 C4 -3.5(4) . . . . ?
Si3 N2 Si2 C4 175.0(3) . . . . ?
P N2 Si2 C5 -121.9(3) . . . . ?
Si3 N2 Si2 C5 56.6(4) . . . . ?
P N2 Si2 C6 117.2(3) . . . . ?
Si3 N2 Si2 C6 -64.3(4) . . . . ?
P N2 Si3 C7 48.1(4) . . . . ?
Si2 N2 Si3 C7 -130.5(3) . . . . ?
P N2 Si3 C9 -80.5(3) . . . . ?
Si2 N2 Si3 C9 100.9(3) . . . . ?
P N2 Si3 C8 162.7(3) . . . . ?
Si2 N2 Si3 C8 -15.9(4) . . . . ?
O2 Mo1 O1 C11 -46.3(4) . . . . ?
O3 Mo1 O1 C11 54.0(5) . . . . ?
Mo2 Mo1 O1 C11 -161.1(4) . . . . ?
P Mo1 O1 C11 130.7(4) . . . . ?
Mo1 O1 C11 C10 -83.1(5) . . . . ?
Mo1 O1 C11 C12 151.0(4) . . . . ?
O1 Mo1 O2 C14 -98.5(5) . . . . ?
O3 Mo1 O2 C14 112.2(5) . . . . ?
Mo2 Mo1 O2 C14 7.2(5) . . . . ?
Mo1 O2 C14 C13 110.6(5) . . . . ?
Mo1 O2 C14 C15 -127.6(5) . . . . ?
O2 Mo1 O3 C17 43.9(4) . . . . ?
O1 Mo1 O3 C17 -56.7(5) . . . . ?
Mo2 Mo1 O3 C17 158.4(4) . . . . ?
P Mo1 O3 C17 -132.9(4) . . . . ?
Mo1 O3 C17 C18 -144.1(5) . . . . ?
Mo1 O3 C17 C16 92.6(5) . . . . ?
O5 Mo2 O4 C20 -99.9(5) . . . . ?
N1 Mo2 O4 C20 122.3(5) . . . . ?
Mo1 Mo2 O4 C20 14.3(6) . . . . ?
P Mo2 O4 C20 81.8(6) . . . . ?
Mo2 O4 C20 C21 104.4(6) . . . . ?
Mo2 O4 C20 C19 -134.6(5) . . . . ?
O4 Mo2 O5 C23 94.9(5) . . . . ?
N1 Mo2 O5 C23 -127.3(5) . . . . ?
Mo1 Mo2 O5 C23 -22.4(5) . . . . ?
P Mo2 O5 C23 -86.7(5) . . . . ?
Mo2 O5 C23 C24 -107.4(5) . . . . ?
Mo2 O5 C23 C22 130.3(5) . . . . ?
N1 P O6 C26 88.3(4) . . . . ?
N2 P O6 C26 -158.3(4) . . . . ?
Mo1 P O6 C26 -18.1(5) . . . . ?
Mo2 P O6 C26 43.0(5) . . . . ?
P O6 C26 C27 164.2(4) . . . . ?
P O6 C26 C25 -74.3(6) . . . . ?
